data_4338715
loop_
_publ_author_name
Neeru,
'Yadav, Dolly'
'Tiwari, Geeta'
'Singh, Jai Deo'
'Butcher, Raymond J.'

_publ_section_title
;
 Responsive Nature of 1,2,4,5-Tetrakis(2-pyridylthiomethyl)benzene Toward
 Group 12 Metal Nitrates: Activity of Coordinated Nitrate in Metal
 Complexes.
;
_journal_issue 12
_journal_name_full 'Inorganic chemistry'
_journal_page_first 5887
_journal_page_last 5889
_journal_paper_doi 10.1021/ic500746e
_journal_volume 53
_journal_year 2014
_chemical_formula_moiety 'C30 H26 Cd2 N8 O12 S4'
_chemical_formula_sum 'C30 H26 Cd2 N8 O12 S4'
_chemical_formula_weight 1043.63
_chemical_name_systematic
; 
 ? 
;
_space_group_IT_number 60
_symmetry_cell_setting orthorhombic
_symmetry_space_group_name_Hall '-P 2n 2ab'
_symmetry_space_group_name_H-M 'P b c n'
_atom_sites_solution_hydrogens geom
_atom_sites_solution_primary direct
_atom_sites_solution_secondary difmap
_audit_creation_method SHELXL-97
_cell_angle_alpha 90.00
_cell_angle_beta 90.00
_cell_angle_gamma 90.00
_cell_formula_units_Z 4
_cell_length_a 24.0666(7)
_cell_length_b 8.7167(4)
_cell_length_c 17.2610(7)
_cell_measurement_reflns_used 4131
_cell_measurement_temperature 295(2)
_cell_measurement_theta_max 73.3830
_cell_measurement_theta_min 4.4755
_cell_volume 3621.0(2)
_computing_cell_refinement
;
CrysAlisPro, Oxford Diffraction Ltd.,
Version 1.171.34.40 (release 27-08-2010 CrysAlis171 .NET)
(compiled Aug 27 2010,11:50:40)
;
_computing_data_collection
;
CrysAlisPro, Oxford Diffraction Ltd.,
Version 1.171.34.40 (release 27-08-2010 CrysAlis171 .NET)
(compiled Aug 27 2010,11:50:40)
;
_computing_data_reduction
;
CrysAlisPro, Oxford Diffraction Ltd.,
Version 1.171.34.40 (release 27-08-2010 CrysAlis171 .NET)
(compiled Aug 27 2010,11:50:40)
;
_computing_molecular_graphics 'SHELXLTL (Sheldrick, 2008)'
_computing_publication_material SHELXLTL
_computing_structure_refinement 'SHELXL-97 (Sheldrick, 2008)'
_computing_structure_solution 'SHELXS-97 (Sheldrick, 2008)'
_diffrn_ambient_temperature 295(2)
_diffrn_detector_area_resol_mean 10.5081
_diffrn_measured_fraction_theta_full 0.992
_diffrn_measured_fraction_theta_max 0.970
_diffrn_measurement_device_type 'Xcalibur, Ruby, Gemini'
_diffrn_measurement_method '\w scans'
_diffrn_radiation_monochromator graphite
_diffrn_radiation_source 'Enhance (Cu) X-ray Source'
_diffrn_radiation_type CuK\a
_diffrn_radiation_wavelength 1.54184
_diffrn_reflns_av_R_equivalents 0.0477
_diffrn_reflns_av_sigmaI/netI 0.0489
_diffrn_reflns_limit_h_max 28
_diffrn_reflns_limit_h_min -29
_diffrn_reflns_limit_k_max 7
_diffrn_reflns_limit_k_min -10
_diffrn_reflns_limit_l_max 21
_diffrn_reflns_limit_l_min -19
_diffrn_reflns_number 8997
_diffrn_reflns_theta_full 67.50
_diffrn_reflns_theta_max 73.54
_diffrn_reflns_theta_min 5.12
_exptl_absorpt_coefficient_mu 12.220
_exptl_absorpt_correction_T_max 1.00000
_exptl_absorpt_correction_T_min 0.19872
_exptl_absorpt_correction_type multi-scan
_exptl_absorpt_process_details
;
CrysAlisPro, Oxford Diffraction Ltd.,
Version 1.171.34.40 (release 27-08-2010 CrysAlis171 .NET)
(compiled Aug 27 2010,11:50:40)
Empirical absorption correction using spherical harmonics,
 implemented in SCALE3 ABSPACK scaling algorithm.
;
_exptl_crystal_colour colorless
_exptl_crystal_density_diffrn 1.914
_exptl_crystal_density_method 'not measured'
_exptl_crystal_description prism
_exptl_crystal_F_000 2072
_exptl_crystal_size_max 0.32
_exptl_crystal_size_mid 0.24
_exptl_crystal_size_min 0.10
_refine_diff_density_max 1.724
_refine_diff_density_min -1.162
_refine_diff_density_rms 0.132
_refine_ls_extinction_method none
_refine_ls_goodness_of_fit_ref 1.042
_refine_ls_hydrogen_treatment constr
_refine_ls_matrix_type full
_refine_ls_number_parameters 253
_refine_ls_number_reflns 3540
_refine_ls_number_restraints 0
_refine_ls_restrained_S_all 1.042
_refine_ls_R_factor_all 0.0781
_refine_ls_R_factor_gt 0.0626
_refine_ls_shift/su_max 0.002
_refine_ls_shift/su_mean 0.000
_refine_ls_structure_factor_coef Fsqd
_refine_ls_weighting_details 'calc w=1/[\s^2^(Fo^2^)+(0.0975P)^2^+5.9844P] where P=(Fo^2^+2Fc^2^)/3'
_refine_ls_weighting_scheme calc
_refine_ls_wR_factor_gt 0.1627
_refine_ls_wR_factor_ref 0.1765
_reflns_number_gt 2783
_reflns_number_total 3540
_reflns_threshold_expression I>2\s(I)
_cod_data_source_file ic500746e_si_002.cif
_cod_data_source_block Cadmium_complex
_cod_depositor_comments 'Adding full bibliography for 4338711--4338716.cif.'
_cod_database_code 4338715

loop_
_symmetry_equiv_pos_as_xyz
'x, y, z'
'-x+1/2, -y+1/2, z+1/2'
'-x, y, -z+1/2'
'x+1/2, -y+1/2, -z'
'-x, -y, -z'
'x-1/2, y-1/2, -z-1/2'
'x, -y, z-1/2'
'-x-1/2, y-1/2, z'

loop_
_atom_site_label
_atom_site_type_symbol
_atom_site_fract_x
_atom_site_fract_y
_atom_site_fract_z
_atom_site_U_iso_or_equiv
_atom_site_adp_type
_atom_site_occupancy
_atom_site_symmetry_multiplicity
_atom_site_calc_flag
_atom_site_refinement_flags
Cd Cd 0.665183(18) 0.40683(6) 0.15769(3) 0.0471(2) Uani 1 1 d .
S1 S 0.58692(7) 0.6667(2) 0.10137(10) 0.0480(4) Uani 1 1 d .
S2 S 0.65438(7) 0.7004(2) 0.29185(11) 0.0520(4) Uani 1 1 d .
O11 O 0.6876(2) 0.1733(7) 0.2256(4) 0.0695(16) Uani 1 1 d .
O12 O 0.7504(3) 0.2082(9) 0.1394(4) 0.087(2) Uani 1 1 d .
O13 O 0.7507(2) 0.0021(7) 0.2116(4) 0.0735(17) Uani 1 1 d .
O21 O 0.5899(3) 0.2767(8) 0.1038(4) 0.0767(18) Uani 1 1 d .
O22 O 0.5644(4) 0.1435(8) 0.0085(4) 0.104(3) Uani 1 1 d .
O23 O 0.6500(4) 0.1837(10) 0.0281(6) 0.114(3) Uani 1 1 d .
N1 N 0.7301(2) 0.1267(7) 0.1918(4) 0.0559(16) Uani 1 1 d .
N2 N 0.6016(3) 0.2012(7) 0.0457(4) 0.0587(16) Uani 1 1 d .
N1A N 0.6747(2) 0.5349(8) 0.0432(4) 0.0520(14) Uani 1 1 d .
N1B N 0.6113(2) 0.4273(6) 0.2675(3) 0.0416(11) Uani 1 1 d .
C1 C 0.4901(3) 0.8778(7) 0.1726(4) 0.0433(14) Uani 1 1 d .
H1A H 0.4832 0.8833 0.1196 0.052 Uiso 1 1 calc R
C2 C 0.5450(3) 0.8743(7) 0.1972(4) 0.0434(14) Uani 1 1 d .
C3 C 0.5553(3) 0.8737(7) 0.2775(4) 0.0447(14) Uani 1 1 d .
C1A C 0.5901(3) 0.8630(7) 0.1375(4) 0.0499(16) Uani 1 1 d .
H1AA H 0.6261 0.8838 0.1605 0.060 Uiso 1 1 calc R
H1AB H 0.5838 0.9357 0.0959 0.060 Uiso 1 1 calc R
C2A C 0.6427(3) 0.6591(8) 0.0336(4) 0.0444(14) Uani 1 1 d .
C3A C 0.6493(3) 0.7594(11) -0.0271(4) 0.0601(19) Uani 1 1 d .
H3AA H 0.6265 0.8449 -0.0324 0.072 Uiso 1 1 calc R
C4A C 0.6911(4) 0.7289(10) -0.0802(5) 0.064(2) Uani 1 1 d .
H4AA H 0.6968 0.7944 -0.1220 0.076 Uiso 1 1 calc R
C5A C 0.7235(4) 0.6043(11) -0.0711(6) 0.074(3) Uani 1 1 d .
H5AA H 0.7514 0.5828 -0.1067 0.089 Uiso 1 1 calc R
C6A C 0.7150(3) 0.5084(12) -0.0083(5) 0.068(2) Uani 1 1 d .
H6AA H 0.7378 0.4234 -0.0018 0.082 Uiso 1 1 calc R
C1B C 0.6133(3) 0.8706(8) 0.3116(5) 0.0510(16) Uani 1 1 d .
H1BA H 0.6102 0.8821 0.3673 0.061 Uiso 1 1 calc R
H1BB H 0.6334 0.9590 0.2922 0.061 Uiso 1 1 calc R
C2B C 0.6085(3) 0.5495(8) 0.3149(4) 0.0444(14) Uani 1 1 d .
C3B C 0.5722(3) 0.5536(8) 0.3785(4) 0.0515(16) Uani 1 1 d .
H3BA H 0.5711 0.6383 0.4112 0.062 Uiso 1 1 calc R
C4B C 0.5380(3) 0.4277(8) 0.3914(4) 0.0510(16) Uani 1 1 d .
H4BA H 0.5129 0.4282 0.4324 0.061 Uiso 1 1 calc R
C5B C 0.5412(3) 0.3029(9) 0.3432(4) 0.0511(16) Uani 1 1 d .
H5BA H 0.5185 0.2181 0.3512 0.061 Uiso 1 1 calc R
C6B C 0.5783(3) 0.3048(8) 0.2834(4) 0.0460(15) Uani 1 1 d .
H6BA H 0.5812 0.2183 0.2522 0.055 Uiso 1 1 calc R

loop_
_atom_site_aniso_label
_atom_site_aniso_U_11
_atom_site_aniso_U_22
_atom_site_aniso_U_33
_atom_site_aniso_U_23
_atom_site_aniso_U_13
_atom_site_aniso_U_12
Cd 0.0447(3) 0.0480(3) 0.0485(3) 0.0035(2) 0.00071(17) -0.00123(19)
S1 0.0515(8) 0.0408(8) 0.0516(9) -0.0011(7) 0.0065(7) -0.0041(7)
S2 0.0476(8) 0.0461(9) 0.0622(11) -0.0025(8) -0.0035(7) -0.0062(7)
O11 0.055(3) 0.067(4) 0.087(4) 0.002(3) 0.020(3) 0.013(3)
O12 0.100(5) 0.079(4) 0.080(4) 0.016(4) 0.024(4) 0.010(4)
O13 0.057(3) 0.046(3) 0.118(5) 0.001(3) 0.003(3) 0.008(3)
O21 0.070(3) 0.088(4) 0.072(4) -0.029(3) 0.009(3) -0.024(3)
O22 0.168(8) 0.075(4) 0.070(4) 0.016(4) -0.059(5) -0.043(5)
O23 0.114(6) 0.076(5) 0.153(9) -0.014(5) 0.043(6) 0.002(5)
N1 0.046(3) 0.045(3) 0.076(5) -0.011(3) -0.001(3) 0.007(3)
N2 0.081(4) 0.047(3) 0.048(3) 0.008(3) -0.010(3) -0.006(3)
N1A 0.051(3) 0.056(4) 0.049(3) -0.006(3) -0.001(2) -0.001(3)
N1B 0.045(3) 0.038(3) 0.042(3) -0.002(2) -0.003(2) 0.000(2)
C1 0.066(4) 0.031(3) 0.034(3) 0.005(2) -0.002(3) 0.002(3)
C2 0.068(4) 0.020(3) 0.042(3) 0.002(2) 0.003(3) -0.001(3)
C3 0.060(4) 0.027(3) 0.047(4) 0.000(3) -0.008(3) -0.002(3)
C1A 0.071(4) 0.025(3) 0.054(4) -0.002(3) 0.006(3) -0.006(3)
C2A 0.050(3) 0.044(4) 0.039(3) -0.007(3) -0.003(3) -0.004(3)
C3A 0.066(4) 0.071(5) 0.043(4) 0.007(4) -0.002(3) -0.011(4)
C4A 0.077(5) 0.064(5) 0.050(4) 0.004(4) -0.001(4) -0.017(4)
C5A 0.073(5) 0.082(7) 0.066(5) 0.002(5) 0.025(4) -0.008(5)
C6A 0.061(4) 0.081(6) 0.063(5) 0.000(4) 0.013(4) 0.002(4)
C1B 0.063(4) 0.038(3) 0.052(4) 0.000(3) -0.001(3) -0.010(3)
C2B 0.050(3) 0.036(3) 0.048(4) 0.001(3) -0.012(3) 0.004(3)
C3B 0.067(4) 0.040(3) 0.048(4) -0.002(3) 0.001(3) 0.008(3)
C4B 0.057(4) 0.048(4) 0.048(4) 0.005(3) 0.007(3) 0.007(3)
C5B 0.048(3) 0.047(4) 0.059(4) 0.009(3) -0.001(3) 0.000(3)
C6B 0.045(3) 0.040(3) 0.053(4) -0.004(3) -0.003(3) -0.005(3)

loop_
_atom_type_symbol
_atom_type_description
_atom_type_scat_dispersion_real
_atom_type_scat_dispersion_imag
_atom_type_scat_source
C C 0.0181 0.0091 'International Tables Vol C Tables 4.2.6.8 and 6.1.1.4'
H H 0.0000 0.0000 'International Tables Vol C Tables 4.2.6.8 and 6.1.1.4'
N N 0.0311 0.0180 'International Tables Vol C Tables 4.2.6.8 and 6.1.1.4'
O O 0.0492 0.0322 'International Tables Vol C Tables 4.2.6.8 and 6.1.1.4'
S S 0.3331 0.5567 'International Tables Vol C Tables 4.2.6.8 and 6.1.1.4'
Cd Cd 0.1185 4.6533 'International Tables Vol C Tables 4.2.6.8 and 6.1.1.4'

loop_
_geom_angle_atom_site_label_1
_geom_angle_atom_site_label_2
_geom_angle_atom_site_label_3
_geom_angle
_geom_angle_site_symmetry_1
_geom_angle_site_symmetry_3
N1A Cd N1B 137.0(2) . .
N1A Cd O21 88.3(2) . .
N1B Cd O21 85.9(2) . .
N1A Cd O13 94.7(2) . 8_765
N1B Cd O13 97.5(2) . 8_765
O21 Cd O13 171.0(2) . 8_765
N1A Cd O11 144.3(2) . .
N1B Cd O11 77.95(19) . .
O21 Cd O11 87.5(2) . .
O13 Cd O11 85.1(2) 8_765 .
N1A Cd O12 97.8(2) . .
N1B Cd O12 124.9(2) . .
O21 Cd O12 103.4(3) . .
O13 Cd O12 67.9(2) 8_765 .
O11 Cd O12 49.14(19) . .
N1A Cd O23 71.5(3) . .
N1B Cd O23 126.7(2) . .
O21 Cd O23 44.7(2) . .
O13 Cd O23 128.7(2) 8_765 .
O11 Cd O23 80.9(3) . .
O12 Cd O23 65.7(3) . .
C2A S1 C1A 103.2(3) . .
C2B S2 C1B 103.1(3) . .
N1 O11 Cd 103.4(5) . .
N1 O12 Cd 89.0(4) . .
N1 O13 Cd 122.6(5) . 8_755
N2 O21 Cd 114.0(5) . .
N2 O23 Cd 81.3(6) . .
O13 N1 O11 119.0(7) . .
O13 N1 O12 122.7(7) . .
O11 N1 O12 118.3(7) . .
O22 N2 O23 121.7(9) . .
O22 N2 O21 119.0(9) . .
O23 N2 O21 119.3(8) . .
C6A N1A C2A 118.4(7) . .
C6A N1A Cd 124.4(6) . .
C2A N1A Cd 116.4(5) . .
C2B N1B C6B 117.9(6) . .
C2B N1B Cd 126.2(4) . .
C6B N1B Cd 115.8(4) . .
C2 C1 C3 123.9(6) . 3_655
C2 C1 H1A 118.1 . .
C3 C1 H1A 118.1 3_655 .
C1 C2 C3 117.9(6) . .
C1 C2 C1A 118.7(6) . .
C3 C2 C1A 123.3(7) . .
C1 C3 C2 118.1(7) 3_655 .
C1 C3 C1B 118.9(6) 3_655 .
C2 C3 C1B 123.0(7) . .
C2 C1A S1 105.5(4) . .
C2 C1A H1AA 110.7 . .
S1 C1A H1AA 110.7 . .
C2 C1A H1AB 110.7 . .
S1 C1A H1AB 110.7 . .
H1AA C1A H1AB 108.8 . .
N1A C2A C3A 122.8(7) . .
N1A C2A S1 112.5(5) . .
C3A C2A S1 124.4(6) . .
C2A C3A C4A 117.8(8) . .
C2A C3A H3AA 121.1 . .
C4A C3A H3AA 121.1 . .
C5A C4A C3A 119.8(8) . .
C5A C4A H4AA 120.1 . .
C3A C4A H4AA 120.1 . .
C4A C5A C6A 119.5(8) . .
C4A C5A H5AA 120.2 . .
C6A C5A H5AA 120.2 . .
N1A C6A C5A 121.7(9) . .
N1A C6A H6AA 119.2 . .
C5A C6A H6AA 119.2 . .
C3 C1B S2 116.4(5) . .
C3 C1B H1BA 108.2 . .
S2 C1B H1BA 108.2 . .
C3 C1B H1BB 108.2 . .
S2 C1B H1BB 108.2 . .
H1BA C1B H1BB 107.3 . .
N1B C2B C3B 121.9(6) . .
N1B C2B S2 114.9(5) . .
C3B C2B S2 123.2(5) . .
C4B C3B C2B 118.3(7) . .
C4B C3B H3BA 120.9 . .
C2B C3B H3BA 120.9 . .
C5B C4B C3B 119.7(7) . .
C5B C4B H4BA 120.2 . .
C3B C4B H4BA 120.2 . .
C6B C5B C4B 119.1(7) . .
C6B C5B H5BA 120.5 . .
C4B C5B H5BA 120.5 . .
N1B C6B C5B 123.1(6) . .
N1B C6B H6BA 118.5 . .
C5B C6B H6BA 118.5 . .

loop_
_geom_bond_atom_site_label_1
_geom_bond_atom_site_label_2
_geom_bond_distance
_geom_bond_site_symmetry_2
Cd N1A 2.281(6) .
Cd N1B 2.302(5) .
Cd O21 2.330(6) .
Cd O13 2.377(6) 8_765
Cd O11 2.410(6) .
Cd O12 2.702(7) .
Cd O23 2.987(10) .
S1 C2A 1.782(7) .
S1 C1A 1.823(7) .
S2 C2B 1.763(7) .
S2 C1B 1.816(8) .
O11 N1 1.245(8) .
O12 N1 1.249(10) .
O13 N1 1.242(9) .
O13 Cd 2.377(6) 8_755
O21 N2 1.232(9) .
O22 N2 1.213(9) .
O23 N2 1.214(11) .
N1A C6A 1.334(10) .
N1A C2A 1.339(10) .
N1B C2B 1.345(9) .
N1B C6B 1.359(9) .
C1 C2 1.389(10) .
C1 C3 1.391(10) 3_655
C1 H1A 0.9300 .
C2 C3 1.408(10) .
C2 C1A 1.499(10) .
C3 C1 1.391(10) 3_655
C3 C1B 1.514(10) .
C1A H1AA 0.9700 .
C1A H1AB 0.9700 .
C2A C3A 1.375(11) .
C3A C4A 1.387(12) .
C3A H3AA 0.9300 .
C4A C5A 1.346(14) .
C4A H4AA 0.9300 .
C5A C6A 1.384(13) .
C5A H5AA 0.9300 .
C6A H6AA 0.9300 .
C1B H1BA 0.9700 .
C1B H1BB 0.9700 .
C2B C3B 1.403(10) .
C3B C4B 1.390(11) .
C3B H3BA 0.9300 .
C4B C5B 1.371(11) .
C4B H4BA 0.9300 .
C5B C6B 1.365(10) .
C5B H5BA 0.9300 .
C6B H6BA 0.9300 .

loop_
_geom_hbond_atom_site_label_D
_geom_hbond_atom_site_label_H
_geom_hbond_atom_site_label_A
_geom_hbond_distance_DH
_geom_hbond_distance_HA
_geom_hbond_distance_DA
_geom_hbond_angle_DHA
_geom_hbond_site_symmetry_A
C1A H1AB O22 0.97 2.40 3.365(10) 171.1 1_565
C1B H1BB O11 0.97 2.55 3.516(9) 172.9 1_565
C3B H3BA O22 0.93 2.54 3.469(10) 175.5 7_566
C6B H6BA O21 0.93 2.62 3.123(9) 114.5 .
C1A H1AA O11 0.97 3.13 3.889(10) 135.9 1_565
C1B H1BB O11 0.97 2.55 3.516(9) 172.9 1_565

loop_
_geom_torsion_atom_site_label_1
_geom_torsion_atom_site_label_2
_geom_torsion_atom_site_label_3
_geom_torsion_atom_site_label_4
_geom_torsion
_geom_torsion_site_symmetry_1
_geom_torsion_site_symmetry_4
N1A Cd O11 N1 24.5(7) . .
N1B Cd O11 N1 -165.5(5) . .
O21 Cd O11 N1 108.1(5) . .
O13 Cd O11 N1 -66.8(5) 8_765 .
O12 Cd O11 N1 -2.0(5) . .
O23 Cd O11 N1 63.6(5) . .
N1A Cd O12 N1 -162.9(5) . .
N1B Cd O12 N1 21.7(6) . .
O21 Cd O12 N1 -72.7(6) . .
O13 Cd O12 N1 105.2(6) 8_765 .
O11 Cd O12 N1 1.9(5) . .
O23 Cd O12 N1 -97.3(6) . .
N1A Cd O21 N2 60.1(6) . .
N1B Cd O21 N2 -162.5(6) . .
O13 Cd O21 N2 -50.0(18) 8_765 .
O11 Cd O21 N2 -84.5(6) . .
O12 Cd O21 N2 -37.6(6) . .
O23 Cd O21 N2 -4.9(5) . .
N1A Cd O23 N2 -102.5(6) . .
N1B Cd O23 N2 32.9(7) . .
O21 Cd O23 N2 4.6(5) . .
O13 Cd O23 N2 176.5(5) 8_765 .
O11 Cd O23 N2 100.3(6) . .
O12 Cd O23 N2 149.5(6) . .
Cd O13 N1 O11 -176.1(5) 8_755 .
Cd O13 N1 O12 3.4(11) 8_755 .
Cd O11 N1 O13 -176.8(6) . .
Cd O11 N1 O12 3.7(9) . .
Cd O12 N1 O13 177.3(7) . .
Cd O12 N1 O11 -3.2(7) . .
Cd O23 N2 O22 174.6(7) . .
Cd O23 N2 O21 -7.1(7) . .
Cd O21 N2 O22 -171.8(5) . .
Cd O21 N2 O23 9.8(10) . .
N1B Cd N1A C6A 171.6(6) . .
O21 Cd N1A C6A -106.2(7) . .
O13 Cd N1A C6A 65.3(7) 8_765 .
O11 Cd N1A C6A -22.8(8) . .
O12 Cd N1A C6A -3.0(7) . .
O23 Cd N1A C6A -64.0(7) . .
N1B Cd N1A C2A 2.0(7) . .
O21 Cd N1A C2A 84.2(5) . .
O13 Cd N1A C2A -104.2(5) 8_765 .
O11 Cd N1A C2A 167.6(4) . .
O12 Cd N1A C2A -172.5(5) . .
O23 Cd N1A C2A 126.5(5) . .
N1A Cd N1B C2B -58.5(6) . .
O21 Cd N1B C2B -141.7(5) . .
O13 Cd N1B C2B 46.7(5) 8_765 .
O11 Cd N1B C2B 130.0(5) . .
O12 Cd N1B C2B 114.9(5) . .
O23 Cd N1B C2B -161.2(5) . .
N1A Cd N1B C6B 119.3(5) . .
O21 Cd N1B C6B 36.2(5) . .
O13 Cd N1B C6B -135.4(5) 8_765 .
O11 Cd N1B C6B -52.1(5) . .
O12 Cd N1B C6B -67.3(5) . .
O23 Cd N1B C6B 16.7(6) . .
C3 C1 C2 C3 -3.1(8) 3_655 .
C3 C1 C2 C1A 173.8(6) 3_655 .
C1 C2 C3 C1 -0.4(8) . 3_655
C1A C2 C3 C1 -177.1(6) . 3_655
C1 C2 C3 C1B -179.8(6) . .
C1A C2 C3 C1B 3.5(10) . .
C1 C2 C1A S1 -72.7(7) . .
C3 C2 C1A S1 104.0(6) . .
C2A S1 C1A C2 -178.0(5) . .
C6A N1A C2A C3A 0.5(11) . .
Cd N1A C2A C3A 170.7(5) . .
C6A N1A C2A S1 174.0(6) . .
Cd N1A C2A S1 -15.8(6) . .
C1A S1 C2A N1A 132.3(5) . .
C1A S1 C2A C3A -54.3(7) . .
N1A C2A C3A C4A 0.0(11) . .
S1 C2A C3A C4A -172.8(6) . .
C2A C3A C4A C5A 0.0(12) . .
C3A C4A C5A C6A -0.5(14) . .
C2A N1A C6A C5A -1.0(13) . .
Cd N1A C6A C5A -170.3(7) . .
C4A C5A C6A N1A 1.0(15) . .
C1 C3 C1B S2 116.5(6) 3_655 .
C2 C3 C1B S2 -64.1(8) . .
C2B S2 C1B C3 -48.7(6) . .
C6B N1B C2B C3B -1.0(9) . .
Cd N1B C2B C3B 176.8(5) . .
C6B N1B C2B S2 177.9(5) . .
Cd N1B C2B S2 -4.2(7) . .
C1B S2 C2B N1B 141.7(5) . .
C1B S2 C2B C3B -39.3(6) . .
N1B C2B C3B C4B -0.9(10) . .
S2 C2B C3B C4B -179.8(5) . .
C2B C3B C4B C5B 1.4(10) . .
C3B C4B C5B C6B 0.1(11) . .
C2B N1B C6B C5B 2.6(10) . .
Cd N1B C6B C5B -175.4(5) . .
C4B C5B C6B N1B -2.2(11) . .
